data_2212116
loop_
_publ_author_name
'Qian-Jin Li'
'Chun-Long Yang'
'Xue-Qun Xie'

_publ_section_title <i>N</i>-(2,4-Dichlorophenoxyacetyl)-<i>N</i>'-(2,4,6-trichlorophenyl)thiourea
_journal_coeditor_code CV2164
_journal_issue 2
_journal_name_full 'Acta Crystallographica Section E'
_journal_page_first o773
_journal_page_last o774
_journal_paper_doi 10.1107/S1600536806054201
_journal_volume 63
_journal_year 2007
_chemical_formula_iupac 'C15 H9 Cl5 N2 O2 S'
_chemical_formula_moiety 'C15 H9 Cl5 N2 O2 S'
_chemical_formula_sum 'C15 H9 Cl5 N2 O2 S'
_chemical_formula_weight 458.55
_chemical_name_systematic
;
N-(2,4-Dichlorophenoxyacetyl)-N'-(2,4,6-trichlorophenyl)thiourea
;
_space_group_IT_number 78
_symmetry_cell_setting tetragonal
_symmetry_space_group_name_Hall 'P 4cw'
_symmetry_space_group_name_H-M 'P 43'
_atom_sites_solution_hydrogens geom
_atom_sites_solution_primary direct
_atom_sites_solution_secondary difmap
_audit_creation_method SHELXL-97
_cell_angle_alpha 90.00
_cell_angle_beta 90.00
_cell_angle_gamma 90.00
_cell_formula_units_Z 4
_cell_length_a 7.9580(11)
_cell_length_b 7.9580(11)
_cell_length_c 29.249(6)
_cell_measurement_reflns_used 25
_cell_measurement_temperature 293(2)
_cell_measurement_theta_max 13
_cell_measurement_theta_min 10
_cell_volume 1852.3(5)
_computing_cell_refinement 'CAD-4 Software'
_computing_data_collection 'CAD-4 Software (Enraf--Nonius, 1989)'
_computing_data_reduction 'XCAD4 (Harms & Wocadlo, 1995)'
_computing_molecular_graphics 'SHELXTL (Bruker, 1998)'
_computing_publication_material SHELXTL
_computing_structure_refinement 'SHELXL97 (Sheldrick, 1997)'
_computing_structure_solution 'SHELXS97 (Sheldrick, 1997)'
_diffrn_ambient_temperature 293(2)
_diffrn_measured_fraction_theta_full 1.000
_diffrn_measured_fraction_theta_max 1.000
_diffrn_measurement_device_type 'Enraf--Nonius CAD-4'
_diffrn_measurement_method \w/2\q
_diffrn_radiation_monochromator graphite
_diffrn_radiation_source 'fine-focus sealed tube'
_diffrn_radiation_type MoK\a
_diffrn_radiation_wavelength 0.71073
_diffrn_reflns_av_R_equivalents 0.0000
_diffrn_reflns_av_sigmaI/netI 0.0684
_diffrn_reflns_limit_h_max 6
_diffrn_reflns_limit_h_min -6
_diffrn_reflns_limit_k_max 9
_diffrn_reflns_limit_k_min 0
_diffrn_reflns_limit_l_max 36
_diffrn_reflns_limit_l_min -36
_diffrn_reflns_number 3624
_diffrn_reflns_theta_full 25.98
_diffrn_reflns_theta_max 25.98
_diffrn_reflns_theta_min 2.56
_diffrn_standards_decay_% 0
_diffrn_standards_interval_count 200
_diffrn_standards_interval_time 120
_diffrn_standards_number 3
_exptl_absorpt_coefficient_mu 0.908
_exptl_absorpt_correction_T_max 0.8393
_exptl_absorpt_correction_T_min 0.7128
_exptl_absorpt_correction_type psi-scan
_exptl_absorpt_process_details '(North <i>et al.</i>,  1968)'
_exptl_crystal_colour colourless
_exptl_crystal_density_diffrn 1.644
_exptl_crystal_density_method 'not measured'
_exptl_crystal_description prism
_exptl_crystal_F_000 920
_exptl_crystal_size_max 0.40
_exptl_crystal_size_mid 0.20
_exptl_crystal_size_min 0.20
_refine_diff_density_max 0.237
_refine_diff_density_min -0.340
_refine_ls_abs_structure_details 'Flack (1983), 1776 Friedel pairs???'
_refine_ls_abs_structure_Flack -0.01(12)
_refine_ls_extinction_method none
_refine_ls_goodness_of_fit_ref 0.985
_refine_ls_hydrogen_treatment constr
_refine_ls_matrix_type full
_refine_ls_number_parameters 226
_refine_ls_number_reflns 3624
_refine_ls_number_restraints 1
_refine_ls_restrained_S_all 0.984
_refine_ls_R_factor_all 0.0937
_refine_ls_R_factor_gt 0.0574
_refine_ls_shift/su_max 0.006
_refine_ls_shift/su_mean 0.001
_refine_ls_structure_factor_coef Fsqd
_refine_ls_weighting_details 'calc w=1/[\s^2^(Fo^2^)+(0.07P)^2^] where P=(Fo^2^+2Fc^2^)/3'
_refine_ls_weighting_scheme calc
_refine_ls_wR_factor_gt 0.1263
_refine_ls_wR_factor_ref 0.1447
_reflns_number_gt 2336
_reflns_number_total 3624
_reflns_threshold_expression I>2\s(I)
_cod_data_source_file cv2164.cif
_cod_data_source_block I
_cod_database_code 2212116
_cod_database_fobs_code 2212116

loop_
_symmetry_equiv_pos_as_xyz
'x, y, z'
'-x, -y, z+1/2'
'-y, x, z+3/4'
'y, -x, z+1/4'

loop_
_atom_site_type_symbol
_atom_site_label
_atom_site_fract_x
_atom_site_fract_y
_atom_site_fract_z
_atom_site_U_iso_or_equiv
_atom_site_adp_type
_atom_site_calc_flag
_atom_site_refinement_flags
_atom_site_occupancy
S S1 0.6686(3) 0.3937(2) 0.39062(8) 0.0810(6) Uani d . 1
Cl Cl1 1.2450(3) 0.8182(3) 0.66398(7) 0.0858(6) Uani d . 1
Cl Cl2 1.0157(3) 0.4708(2) 0.51962(8) 0.0819(6) Uani d . 1
Cl Cl3 0.7136(2) 0.5389(4) 0.26936(8) 0.1014(8) Uani d . 1
Cl Cl4 0.2147(2) 0.6939(2) 0.38658(6) 0.0677(5) Uani d . 1
Cl Cl5 0.0780(2) 0.3914(2) 0.22704(6) 0.0638(4) Uani d . 1
O O1 0.9299(7) 0.7892(6) 0.48303(17) 0.0772(15) Uani d . 1
O O2 0.6981(6) 0.9649(6) 0.39357(17) 0.0731(14) Uani d . 1
N N1 0.7582(6) 0.6956(6) 0.41544(18) 0.0539(13) Uani d . 1
H H1A 0.8213 0.6409 0.4341 0.065 Uiso calc R 1
N N2 0.5692(6) 0.6866(7) 0.35613(19) 0.0600(14) Uani d . 1
H H2A 0.5797 0.7942 0.3556 0.072 Uiso calc R 1
C C1 1.1079(9) 0.9624(10) 0.5899(3) 0.0663(18) Uani d . 1
H H1B 1.1288 1.0640 0.6046 0.080 Uiso calc R 1
C C2 1.0313(9) 0.9593(9) 0.5469(2) 0.0625(18) Uani d . 1
H H2B 1.0004 1.0588 0.5325 0.075 Uiso calc R 1
C C3 1.0028(8) 0.8075(8) 0.5264(2) 0.0554(16) Uani d . 1
C C4 1.0491(8) 0.6605(8) 0.5473(2) 0.0533(15) Uani d . 1
C C5 1.1220(8) 0.6615(9) 0.5895(2) 0.0570(16) Uani d . 1
H H5A 1.1512 0.5621 0.6042 0.068 Uiso calc R 1
C C6 1.1506(8) 0.8169(9) 0.6096(2) 0.0581(17) Uani d . 1
C C7 0.8657(9) 0.9301(9) 0.4602(2) 0.0610(18) Uani d . 1
H H7A 0.9567 1.0022 0.4501 0.073 Uiso calc R 1
H H7B 0.7935 0.9942 0.4804 0.073 Uiso calc R 1
C C8 0.7649(7) 0.8658(8) 0.4188(2) 0.0529(16) Uani d . 1
C C9 0.6611(7) 0.5973(8) 0.3853(2) 0.0555(16) Uani d . 1
C C10 0.4545(8) 0.6081(8) 0.3258(2) 0.0546(16) Uani d . 1
C C11 0.2845(7) 0.6078(7) 0.3353(2) 0.0470(15) Uani d . 1
C C12 0.1656(8) 0.5411(8) 0.3066(2) 0.0537(15) Uani d . 1
H H12A 0.0519 0.5418 0.3140 0.064 Uiso calc R 1
C C13 0.2244(7) 0.4718(7) 0.2656(2) 0.0509(15) Uani d . 1
C C14 0.3894(7) 0.4720(9) 0.2537(2) 0.0570(16) Uani d . 1
H H14A 0.4243 0.4275 0.2259 0.068 Uiso calc R 1
C C15 0.5041(8) 0.5400(9) 0.2839(2) 0.0589(17) Uani d . 1

loop_
_atom_site_aniso_label
_atom_site_aniso_U_11
_atom_site_aniso_U_22
_atom_site_aniso_U_33
_atom_site_aniso_U_12
_atom_site_aniso_U_13
_atom_site_aniso_U_23
S1 0.0936(14) 0.0606(11) 0.0888(15) 0.0047(10) -0.0382(12) -0.0091(10)
Cl1 0.0808(13) 0.1205(17) 0.0562(11) 0.0190(12) -0.0094(10) -0.0146(12)
Cl2 0.0963(14) 0.0579(10) 0.0916(14) -0.0038(10) -0.0091(12) -0.0167(10)
Cl3 0.0469(10) 0.180(2) 0.0775(14) -0.0014(12) 0.0057(10) -0.0122(15)
Cl4 0.0723(11) 0.0752(11) 0.0556(10) 0.0063(9) -0.0029(9) -0.0125(9)
Cl5 0.0597(10) 0.0808(12) 0.0509(9) -0.0009(9) -0.0092(8) -0.0051(8)
O1 0.104(4) 0.061(3) 0.067(3) -0.001(3) -0.031(3) -0.013(3)
O2 0.078(3) 0.064(3) 0.077(4) -0.008(2) -0.017(3) 0.019(3)
N1 0.050(3) 0.055(3) 0.056(3) 0.002(2) -0.009(3) 0.002(3)
N2 0.053(3) 0.061(3) 0.066(4) -0.009(3) -0.020(3) 0.004(3)
C1 0.072(5) 0.063(4) 0.064(5) -0.002(4) -0.004(4) -0.012(4)
C2 0.071(5) 0.056(4) 0.061(4) -0.005(3) -0.004(4) -0.006(3)
C3 0.053(4) 0.054(4) 0.059(4) 0.001(3) -0.007(3) -0.008(3)
C4 0.051(4) 0.051(4) 0.058(4) -0.004(3) -0.002(3) -0.009(3)
C5 0.052(4) 0.062(4) 0.057(4) 0.003(3) 0.000(3) 0.002(3)
C6 0.043(4) 0.076(5) 0.055(4) 0.005(3) 0.002(3) -0.009(4)
C7 0.075(5) 0.054(4) 0.054(4) -0.018(4) -0.004(3) 0.000(3)
C8 0.040(3) 0.056(4) 0.062(4) -0.009(3) 0.004(3) 0.006(3)
C9 0.043(3) 0.068(4) 0.055(4) 0.000(3) -0.009(3) -0.003(3)
C10 0.050(4) 0.062(4) 0.052(4) 0.001(3) -0.009(3) 0.006(3)
C11 0.050(4) 0.043(3) 0.047(4) 0.009(3) 0.000(3) 0.005(3)
C12 0.049(4) 0.059(4) 0.053(4) 0.005(3) 0.001(3) 0.000(3)
C13 0.047(3) 0.052(4) 0.054(4) -0.002(3) -0.007(3) 0.008(3)
C14 0.047(4) 0.073(4) 0.051(4) 0.002(3) 0.001(3) -0.001(3)
C15 0.041(3) 0.079(5) 0.057(4) 0.004(3) 0.005(3) 0.009(3)

loop_
_atom_type_symbol
_atom_type_description
_atom_type_scat_dispersion_real
_atom_type_scat_dispersion_imag
_atom_type_scat_source
C C 0.0033 0.0016 'International Tables Vol C Tables 4.2.6.8 and 6.1.1.4'
H H 0.0000 0.0000 'International Tables Vol C Tables 4.2.6.8 and 6.1.1.4'
N N 0.0061 0.0033 'International Tables Vol C Tables 4.2.6.8 and 6.1.1.4'
O O 0.0106 0.0060 'International Tables Vol C Tables 4.2.6.8 and 6.1.1.4'
S S 0.1246 0.1234 'International Tables Vol C Tables 4.2.6.8 and 6.1.1.4'
Cl Cl 0.1484 0.1585 'International Tables Vol C Tables 4.2.6.8 and 6.1.1.4'

loop_
_geom_angle_atom_site_label_1
_geom_angle_atom_site_label_2
_geom_angle_atom_site_label_3
_geom_angle
C7 O1 C3 119.9(5)
C8 N1 C9 128.3(6)
C8 N1 H1A 115.9
C9 N1 H1A 115.9
C9 N2 C10 121.3(6)
C9 N2 H2A 119.3
C10 N2 H2A 119.3
C6 C1 C2 118.9(7)
C6 C1 H1B 120.6
C2 C1 H1B 120.6
C3 C2 C1 118.8(7)
C3 C2 H2B 120.6
C1 C2 H2B 120.6
C2 C3 C4 121.0(6)
C2 C3 O1 123.8(6)
C4 C3 O1 115.2(6)
C5 C4 C3 120.8(6)
C5 C4 Cl2 119.5(5)
C3 C4 Cl2 119.6(5)
C4 C5 C6 117.3(6)
C4 C5 H5A 121.4
C6 C5 H5A 121.4
C1 C6 C5 123.2(7)
C1 C6 Cl1 119.5(6)
C5 C6 Cl1 117.3(6)
O1 C7 C8 107.4(5)
O1 C7 H7A 110.2
C8 C7 H7A 110.2
O1 C7 H7B 110.2
C8 C7 H7B 110.2
H7A C7 H7B 108.5
O2 C8 N1 126.3(6)
O2 C8 C7 119.6(6)
N1 C8 C7 114.1(6)
N2 C9 N1 114.0(6)
N2 C9 S1 127.8(5)
N1 C9 S1 118.2(5)
C11 C10 C15 116.9(6)
C11 C10 N2 120.4(6)
C15 C10 N2 122.5(6)
C12 C11 C10 123.6(6)
C12 C11 Cl4 117.4(5)
C10 C11 Cl4 119.1(5)
C11 C12 C13 116.5(6)
C11 C12 H12A 121.8
C13 C12 H12A 121.8
C14 C13 C12 122.9(6)
C14 C13 Cl5 118.7(5)
C12 C13 Cl5 118.4(5)
C13 C14 C15 118.3(6)
C13 C14 H14A 120.8
C15 C14 H14A 120.8
C14 C15 C10 121.8(6)
C14 C15 Cl3 118.7(5)
C10 C15 Cl3 119.5(5)

loop_
_geom_bond_atom_site_label_1
_geom_bond_atom_site_label_2
_geom_bond_distance
S1 C9 1.629(7)
Cl1 C6 1.759(7)
Cl2 C4 1.733(6)
Cl3 C15 1.721(6)
Cl4 C11 1.739(6)
Cl5 C13 1.744(6)
O1 C7 1.402(8)
O1 C3 1.403(8)
O2 C8 1.203(7)
N1 C8 1.359(8)
N1 C9 1.409(8)
N1 H1A 0.8600
N2 C9 1.330(8)
N2 C10 1.417(8)
N2 H2A 0.8600
C1 C6 1.337(10)
C1 C2 1.398(9)
C1 H1B 0.9300
C2 C3 1.368(9)
C2 H2B 0.9300
C3 C4 1.370(8)
C4 C5 1.364(9)
C5 C6 1.388(9)
C5 H5A 0.9300
C7 C8 1.541(9)
C7 H7A 0.9700
C7 H7B 0.9700
C10 C11 1.381(9)
C10 C15 1.398(9)
C11 C12 1.372(9)
C12 C13 1.400(9)
C12 H12A 0.9300
C13 C14 1.358(8)
C14 C15 1.381(8)
C14 H14A 0.9300

loop_
_geom_hbond_atom_site_label_D
_geom_hbond_atom_site_label_H
_geom_hbond_atom_site_label_A
_geom_hbond_site_symmetry_A
_geom_hbond_distance_DH
_geom_hbond_distance_HA
_geom_hbond_distance_DA
_geom_hbond_angle_DHA
_geom_hbond_publ_flag
N1 H1A O1 . 0.86 2.05 2.516(7) 113 yes
N2 H2A O2 . 0.86 1.99 2.675(7) 136 yes
C1 H1B O2 4_575 0.93 2.57 3.326(9) 139 yes
C5 H5A S1 4_665 0.93 2.87 3.716(7) 152 yes

loop_
_geom_torsion_atom_site_label_1
_geom_torsion_atom_site_label_2
_geom_torsion_atom_site_label_3
_geom_torsion_atom_site_label_4
_geom_torsion
C6 C1 C2 C3 0.0(10)
C1 C2 C3 C4 -0.5(10)
C1 C2 C3 O1 -178.7(6)
C7 O1 C3 C2 -6.8(10)
C7 O1 C3 C4 174.9(6)
C2 C3 C4 C5 1.4(10)
O1 C3 C4 C5 179.7(6)
C2 C3 C4 Cl2 -178.4(5)
O1 C3 C4 Cl2 0.0(8)
C3 C4 C5 C6 -1.6(10)
Cl2 C4 C5 C6 178.1(5)
C2 C1 C6 C5 -0.3(11)
C2 C1 C6 Cl1 -179.4(5)
C4 C5 C6 C1 1.1(10)
C4 C5 C6 Cl1 -179.8(5)
C3 O1 C7 C8 -169.0(5)
C9 N1 C8 O2 -6.7(11)
C9 N1 C8 C7 171.6(6)
O1 C7 C8 O2 -179.5(6)
O1 C7 C8 N1 2.0(7)
C10 N2 C9 N1 -175.1(6)
C10 N2 C9 S1 3.1(10)
C8 N1 C9 N2 1.9(9)
C8 N1 C9 S1 -176.4(5)
C9 N2 C10 C11 101.4(8)
C9 N2 C10 C15 -83.7(8)
C15 C10 C11 C12 1.8(9)
N2 C10 C11 C12 176.9(5)
C15 C10 C11 Cl4 -179.0(5)
N2 C10 C11 Cl4 -3.8(8)
C10 C11 C12 C13 -0.5(9)
Cl4 C11 C12 C13 -179.8(4)
C11 C12 C13 C14 -1.2(9)
C11 C12 C13 Cl5 -178.0(4)
C12 C13 C14 C15 1.6(10)
Cl5 C13 C14 C15 178.3(5)
C13 C14 C15 C10 -0.2(10)
C13 C14 C15 Cl3 179.4(5)
C11 C10 C15 C14 -1.4(9)
N2 C10 C15 C14 -176.4(6)
C11 C10 C15 Cl3 179.0(5)
N2 C10 C15 Cl3 4.0(9)

loop_
_cod_related_entry_id
_cod_related_entry_database
_cod_related_entry_code
1 ChemSpider 1408020
